data_4062470
loop_
_publ_author_name
'Picazo, Graciela'
'Arevalo, Alma'
'Bern\`es, Sylvain'
'Garcia, Juventino J.'

_publ_section_title
;
 Thiaplatinacycles Derived from Dibenzothiophene-Containing Phosphites as
 Auxiliary Ligands and Their Role in Homogeneous Desulfurization Reactions
;
_journal_issue 23
_journal_name_full Organometallics
_journal_page_first 4734
_journal_page_last 4738
_journal_paper_doi 10.1021/om034126r
_journal_volume 22
_journal_year 2003
_chemical_formula_sum 'C24 H38 O3 P2 Pt S'
_chemical_formula_weight 663.63
_space_group_IT_number 14
_symmetry_cell_setting monoclinic
_symmetry_space_group_name_Hall '-P 2ybc'
_symmetry_space_group_name_H-M 'P 1 21/c 1'
_cell_angle_alpha 90.00
_cell_angle_beta 105.417(13)
_cell_angle_gamma 90.00
_cell_formula_units_Z 4
_cell_length_a 9.104(2)
_cell_length_b 21.473(3)
_cell_length_c 14.635(2)
_cell_measurement_temperature 293(2)
_cell_volume 2758.2(7)
_diffrn_ambient_temperature 293(2)
_exptl_crystal_density_diffrn 1.598
_refine_ls_R_factor_obs 0.0368
_refine_ls_wR_factor_obs 0.0797
_cod_duplicate_entry 4062468
_cod_depositor_comments
;
The following automatic conversions were performed:
'_symmetry_cell_setting' value 'Monoclinic' changed to 'monoclinic'
according to '/home/saulius/struct/CIF-dictionaries/cif_core.dic'
dictionary named 'cif_core.dic' version 2.4.1 from 2010-06-29.

Automatic conversion script
Id: cif_fix_enum 1527 2010-12-29 10:47:43Z saulius 
;
_cod_original_sg_symbol_H-M 'P 21/c'
_cod_database_code 4062470

loop_
_symmetry_equiv_pos_as_xyz
'x, y, z'
'-x, y+1/2, -z+1/2'
'-x, -y, -z'
'x, -y-1/2, z-1/2'

loop_
_atom_site_aniso_label
_atom_site_aniso_U_11
_atom_site_aniso_U_22
_atom_site_aniso_U_33
_atom_site_aniso_U_23
_atom_site_aniso_U_13
_atom_site_aniso_U_12
Pt1 0.04319(11) 0.04605(11) 0.05087(12) 0.00294(9) 0.01421(8) 0.00081(9)
P1 0.0493(8) 0.0559(9) 0.0551(8) 0.0061(6) 0.0163(6) 0.0078(6)
P2 0.0504(8) 0.0556(9) 0.0761(10) -0.0042(8) 0.0201(8) -0.0083(7)
C1 0.080(5) 0.057(4) 0.091(5) 0.013(3) 0.031(4) 0.007(3)
C2 0.103(6) 0.063(5) 0.098(6) 0.026(4) 0.028(5) 0.018(4)
C3 0.083(6) 0.070(5) 0.120(7) 0.025(5) 0.023(5) 0.028(4)
C4 0.059(4) 0.062(4) 0.085(5) 0.001(3) 0.025(3) 0.005(3)
S5 0.0599(9) 0.0545(8) 0.0628(8) 0.0031(6) 0.0293(7) 0.0000(6)
C6 0.048(3) 0.074(4) 0.063(4) 0.005(3) 0.009(3) -0.005(3)
C7 0.052(4) 0.106(6) 0.073(4) -0.005(4) 0.005(3) -0.013(4)
C8 0.078(5) 0.079(5) 0.089(5) -0.012(4) 0.025(4) -0.033(4)
C9 0.073(5) 0.063(4) 0.086(5) -0.011(3) 0.034(4) -0.015(3)
C10 0.051(3) 0.063(4) 0.052(3) -0.002(3) 0.019(3) -0.008(3)
C11 0.061(4) 0.049(3) 0.062(3) 0.002(3) 0.025(3) 0.000(3)
C12 0.059(3) 0.047(3) 0.056(3) 0.001(2) 0.018(3) 0.002(3)
C13 0.056(3) 0.053(3) 0.052(3) 0.000(2) 0.017(3) -0.010(3)
O14 0.055(2) 0.068(3) 0.071(3) 0.010(2) 0.027(2) 0.003(2)
C15 0.071(4) 0.068(4) 0.065(4) 0.015(3) 0.018(3) 0.000(3)
C16 0.097(6) 0.081(5) 0.092(5) 0.011(4) 0.039(5) -0.011(4)
O17 0.066(3) 0.084(3) 0.063(3) 0.013(2) 0.020(2) 0.025(2)
C18 0.137(9) 0.174(11) 0.109(7) 0.076(7) 0.071(7) 0.089(8)
C19A 0.149(25) 0.127(20) 0.168(28) 0.061(18) 0.066(20) 0.024(18)
C19B 0.141(22) 0.098(16) 0.120(20) 0.030(13) 0.024(15) 0.000(14)
O20 0.076(3) 0.067(3) 0.069(3) -0.012(2) 0.029(2) 0.000(2)
C21 0.103(6) 0.097(6) 0.064(4) -0.007(4) 0.037(4) 0.015(5)
C22 0.194(11) 0.061(5) 0.104(6) -0.005(4) 0.079(7) 0.003(6)
C23 0.045(3) 0.098(5) 0.085(5) -0.009(4) 0.007(3) -0.005(3)
C24 0.085(5) 0.121(7) 0.070(4) 0.009(4) 0.008(4) -0.001(5)
C25 0.083(5) 0.066(5) 0.145(8) -0.034(5) 0.046(5) -0.023(4)
C26 0.106(7) 0.085(6) 0.186(10) -0.049(7) 0.053(7) -0.042(5)
C27 0.083(5) 0.073(5) 0.103(6) 0.003(4) 0.041(5) -0.023(4)
C28 0.172(11) 0.109(8) 0.119(8) 0.035(7) 0.040(8) -0.021(8)

loop_
_atom_site_label
_atom_site_type_symbol
_atom_site_fract_x
_atom_site_fract_y
_atom_site_fract_z
_atom_site_U_iso_or_equiv
_atom_site_thermal_displace_type
_atom_site_occupancy
_atom_site_calc_flag
_atom_site_refinement_flags
_atom_site_disorder_group
Pt1 Pt 0.01305(2) 0.258834(9) 0.335861(15) 0.04638(8) Uani 1 d . .
P1 P -0.1364(2) 0.30532(7) 0.41173(11) 0.0530(3) Uani 1 d . .
P2 P 0.2272(2) 0.32290(8) 0.37639(13) 0.0601(4) Uani 1 d . .
C1 C 0.0865(9) 0.0579(3) 0.4269(5) 0.075(2) Uani 1 d . .
H1A H 0.0062(9) 0.0397(3) 0.4453(5) 0.089 Uiso 1 calc R .
C2 C 0.2312(10) 0.0360(4) 0.4657(6) 0.088(2) Uani 1 d . .
H2A H 0.2480(10) 0.0037(4) 0.5095(6) 0.105 Uiso 1 calc R .
C3 C 0.3507(10) 0.0623(4) 0.4392(6) 0.092(3) Uani 1 d . .
H3A H 0.4493(10) 0.0480(4) 0.4652(6) 0.110 Uiso 1 calc R .
C4 C 0.3242(8) 0.1101(3) 0.3740(5) 0.068(2) Uani 1 d . .
H4A H 0.4055(8) 0.1271(3) 0.3551(5) 0.081 Uiso 1 calc R .
S5 S 0.1567(2) 0.19771(7) 0.25752(11) 0.0565(3) Uani 1 d . .
C6 C -0.2989(7) 0.2000(3) 0.2497(4) 0.063(2) Uani 1 d . .
H6A H -0.3289(7) 0.2409(3) 0.2345(4) 0.076 Uiso 1 calc R .
C7 C -0.4069(8) 0.1533(4) 0.2242(5) 0.079(2) Uani 1 d . .
H7A H -0.5075(8) 0.1629(4) 0.1934(5) 0.095 Uiso 1 calc R .
C8 C -0.3636(9) 0.0924(4) 0.2449(6) 0.082(2) Uani 1 d . .
H8A H -0.4350(9) 0.0605(4) 0.2286(6) 0.098 Uiso 1 calc R .
C9 C -0.2131(8) 0.0788(3) 0.2902(5) 0.071(2) Uani 1 d . .
H9A H -0.1839(8) 0.0375(3) 0.3033(5) 0.086 Uiso 1 calc R .
C10 C -0.1039(7) 0.1262(3) 0.3164(4) 0.0541(13) Uani 1 d . .
C11 C 0.0547(7) 0.1061(3) 0.3613(4) 0.0558(14) Uani 1 d . .
C12 C 0.1783(7) 0.1335(3) 0.3358(4) 0.0537(13) Uani 1 d . .
C13 C -0.1476(7) 0.1884(3) 0.2971(4) 0.0530(13) Uani 1 d . .
O14 O -0.2340(5) 0.2626(2) 0.4608(3) 0.0627(10) Uani 1 d . .
C15 C -0.1580(8) 0.2142(3) 0.5262(5) 0.068(2) Uani 1 d . .
H15A H -0.1299(8) 0.2303(3) 0.5904(5) 0.081 Uiso 1 calc R .
H15B H -0.0657(8) 0.2012(3) 0.5103(5) 0.081 Uiso 1 calc R .
C16 C -0.2601(10) 0.1611(4) 0.5200(6) 0.087(2) Uani 1 d . .
H16A H -0.2071(10) 0.1278(4) 0.5589(6) 0.131 Uiso 1 calc R .
H16B H -0.2937(10) 0.1473(4) 0.4554(6) 0.131 Uiso 1 calc R .
H16C H -0.3467(10) 0.1732(4) 0.5416(6) 0.131 Uiso 1 calc R .
O17 O -0.2753(5) 0.3451(2) 0.3504(3) 0.0703(12) Uani 1 d . .
C18 C -0.2560(12) 0.3833(5) 0.2758(7) 0.133(5) Uani 1 d D .
H18A H -0.1556(12) 0.4019(5) 0.2966(7) 0.159 Uiso 1 calc R 1
H18B H -0.2550(12) 0.3561(5) 0.2230(7) 0.159 Uiso 1 calc R 1
C19A C -0.3636(26) 0.4334(10) 0.2389(20) 0.144(10) Uani 0.50 d PD 1
H19A H -0.4500(26) 0.4169(10) 0.1925(20) 0.215 Uiso 0.50 calc PR 1
H19B H -0.3149(26) 0.4645(10) 0.2101(20) 0.215 Uiso 0.50 calc PR 1
H19C H -0.3968(26) 0.4517(10) 0.2898(20) 0.215 Uiso 0.50 calc PR 1
C19B C -0.2701(31) 0.4497(7) 0.2922(17) 0.121(8) Uani 0.50 d PD 2
H19D H -0.1747(31) 0.4654(7) 0.3305(17) 0.182 Uiso 0.50 calc PR 2
H19E H -0.3479(31) 0.4563(7) 0.3244(17) 0.182 Uiso 0.50 calc PR 2
H19F H -0.2968(31) 0.4712(7) 0.2326(17) 0.182 Uiso 0.50 calc PR 2
O20 O -0.0492(5) 0.3507(2) 0.4935(3) 0.0690(11) Uani 1 d . .
C21 C -0.1238(9) 0.3816(4) 0.5564(5) 0.085(2) Uani 1 d . .
H21A H -0.1340(9) 0.3530(4) 0.6058(5) 0.102 Uiso 1 calc R .
H21B H -0.2249(9) 0.3949(4) 0.5215(5) 0.102 Uiso 1 calc R .
C22 C -0.0313(12) 0.4365(4) 0.5995(6) 0.112(3) Uani 1 d . .
H22A H -0.0712(12) 0.4535(4) 0.6487(6) 0.168 Uiso 1 calc R .
H22B H -0.0355(12) 0.4676(4) 0.5517(6) 0.168 Uiso 1 calc R .
H22C H 0.0726(12) 0.4240(4) 0.6259(6) 0.168 Uiso 1 calc R .
C23 C 0.3825(7) 0.2789(4) 0.4566(5) 0.078(2) Uani 1 d . .
H23A H 0.4187(7) 0.2474(4) 0.4205(5) 0.093 Uiso 1 calc R .
H23B H 0.4665(7) 0.3070(4) 0.4830(5) 0.093 Uiso 1 calc R .
C24 C 0.3334(10) 0.2476(4) 0.5376(6) 0.095(3) Uani 1 d . .
H24A H 0.4183(10) 0.2255(4) 0.5773(6) 0.142 Uiso 1 calc R .
H24B H 0.2520(10) 0.2189(4) 0.5119(6) 0.142 Uiso 1 calc R .
H24C H 0.2992(10) 0.2787(4) 0.5743(6) 0.142 Uiso 1 calc R .
C25 C 0.2243(9) 0.3969(4) 0.4359(7) 0.095(3) Uani 1 d . .
H25A H 0.1429(9) 0.4220(4) 0.3968(7) 0.114 Uiso 1 calc R .
H25B H 0.1985(9) 0.3888(4) 0.4950(7) 0.114 Uiso 1 calc R .
C26 C 0.3713(11) 0.4358(4) 0.4584(8) 0.123(4) Uani 1 d . .
H26A H 0.3766(11) 0.4610(4) 0.5133(8) 0.184 Uiso 1 calc R .
H26B H 0.3711(11) 0.4622(4) 0.4054(8) 0.184 Uiso 1 calc R .
H26D H 0.4579(11) 0.4085(4) 0.4704(8) 0.184 Uiso 1 calc R .
C27 C 0.3026(9) 0.3424(4) 0.2772(6) 0.084(2) Uani 1 d . .
H27A H 0.3963(9) 0.3657(4) 0.3007(6) 0.100 Uiso 1 calc R .
H27C H 0.3277(9) 0.3042(4) 0.2495(6) 0.100 Uiso 1 calc R .
C28 C 0.1961(13) 0.3799(5) 0.2010(7) 0.133(4) Uani 1 d . .
H28D H 0.2437(13) 0.3883(5) 0.1511(7) 0.199 Uiso 1 calc R .
H28A H 0.1727(13) 0.4185(5) 0.2271(7) 0.199 Uiso 1 calc R .
H28B H 0.1038(13) 0.3568(5) 0.1759(7) 0.199 Uiso 1 calc R .

loop_
_geom_bond_atom_site_label_1
_geom_bond_atom_site_label_2
_geom_bond_distance
_geom_bond_site_symmetry_2
_geom_bond_publ_flag
Pt1 C13 2.076(5) . ?
Pt1 P1 2.210(2) . ?
Pt1 P2 2.330(2) . ?
Pt1 S5 2.3549(15) . ?
P1 O14 1.577(4) . ?
P1 O20 1.584(5) . ?
P1 O17 1.591(4) . ?
P2 C27 1.812(7) . ?
P2 C25 1.816(7) . ?
P2 C23 1.840(7) . ?
C1 C2 1.371(10) . ?
C1 C11 1.388(8) . ?
C2 C3 1.370(11) . ?
C3 C4 1.378(10) . ?
C4 C12 1.391(8) . ?
S5 C12 1.771(6) . ?
C6 C7 1.384(9) . ?
C6 C13 1.391(8) . ?
C7 C8 1.377(11) . ?
C8 C9 1.386(10) . ?
C9 C10 1.403(8) . ?
C10 C13 1.400(8) . ?
C10 C11 1.483(8) . ?
C11 C12 1.405(8) . ?
O14 C15 1.457(7) . ?
C15 C16 1.459(10) . ?
O17 C18 1.413(9) . ?
C18 C19B 1.458(9) . ?
C18 C19A 1.459(9) . ?
O20 C21 1.442(8) . ?
C21 C22 1.490(11) . ?
C23 C24 1.529(11) . ?
C25 C26 1.537(10) . ?
C27 C28 1.503(12) . ?
